data_4117083
loop_
_publ_author_name
'Soichi Sato'
'Hitomi Ameta'
'Ernst Horn'
'Ohgi Takahashi'
'Naomichi Furukawa'

_publ_contact_author
;
    Prof. Naomichi Furukawa            
 Department of Chemistry, University of Tsukuba, Tsukuba, Ibaraki 305, Japan
;
_publ_contact_author_email ' furukawa@staff.chem.tsukuba.ac.jp '
_publ_contact_author_fax ' +81-298-53-4313'
_publ_contact_author_phone ' +81-298-53-4313 '
_publ_section_title
;
 First Isolation and Molecular Structure of
 Bis(2,2'-biphenylylene)sulfuranyl Bis(tetrafluoroborate) [8-S-4(C4)]2+
;
_journal_name_full 'Journal of the American Chemical Society'
_journal_page_first 12374
_journal_page_last 12375
_journal_paper_doi 10.1021/ja971336k
_journal_volume 119
_journal_year 1997
_chemical_compound_source 'prepared bis(2,2'-biphenylylene)sulfurane/XeF2/BF3.OEt2'
_chemical_formula_analytical 'C36 H24 B3 F12 O1.33 S1.50 '
_chemical_formula_moiety C24H16S.2BF4
_chemical_formula_structural C24H16S.2BF4
_chemical_formula_sum 'C36 H24 B3 F12 O1.33 S1.5'
_chemical_formula_weight 786.37
_chemical_name_common 'bis(2,2'-biphenylylene)sulfuranyl bis(tetrafluoroborate)'
_chemical_temperature_decomposition 505
_space_group_IT_number 60
_symmetry_cell_setting orthorhombic
_symmetry_Int_Tables_number 60
_symmetry_space_group_name_Hall '-P 2n 2ab'
_symmetry_space_group_name_H-M 'P b c n'
_audit_creation_date 'Wed Apr 30 16:47:00 1997'
_audit_creation_method 'from TEXRAY.INF file'
_cell_angle_alpha 90
_cell_angle_beta 90
_cell_angle_gamma 90
_cell_formula_units_Z 8
_cell_length_a 15.335(5)
_cell_length_b 20.333(7)
_cell_length_c 23.562(5)
_cell_measurement_reflns_used 25
_cell_measurement_temperature 296.2
_cell_measurement_theta_max 15.0
_cell_measurement_theta_min 14.9
_cell_volume 7347(4)
_computing_cell_refinement 'Rigaku/AFC Diffractometer Control'
_computing_data_collection 'Rigaku/AFC Diffractometer Control'
_computing_data_reduction teXsan
_computing_publication_material teXsan
_computing_structure_refinement teXsan
_diffrn_ambient_temperature 296.2
_diffrn_measurement_device 'Rigaku AFC7R'
_diffrn_measurement_method w-2q
_diffrn_orient_matrix_UB_11 0.06037
_diffrn_orient_matrix_UB_12 -0.00987
_diffrn_orient_matrix_UB_13 -0.01360
_diffrn_orient_matrix_UB_21 -0.02461
_diffrn_orient_matrix_UB_22 -0.02171
_diffrn_orient_matrix_UB_23 -0.03456
_diffrn_orient_matrix_UB_31 0.00144
_diffrn_orient_matrix_UB_32 0.04301
_diffrn_orient_matrix_UB_33 -0.02054
_diffrn_radiation_detector 'scintillation counter'
_diffrn_radiation_monochromator graphite
_diffrn_radiation_source 'Rigaku rotating anode'
_diffrn_radiation_type 'Mo K\a'
_diffrn_radiation_wavelength 0.7107
_diffrn_reflns_av_R_equivalents 3.38
_diffrn_reflns_av_sigmaI/netI 0.083
_diffrn_reflns_limit_h_max 18
_diffrn_reflns_limit_h_min -14
_diffrn_reflns_limit_k_max 24
_diffrn_reflns_limit_k_min 0
_diffrn_reflns_limit_l_max 22
_diffrn_reflns_limit_l_min -28
_diffrn_reflns_number 14344
_diffrn_reflns_reduction_process 'Lp corrections applied'
_diffrn_reflns_theta_max 25.01
_diffrn_reflns_theta_min 2.00
_diffrn_standards_decay_% -0.44
_diffrn_standards_interval_count 150
_diffrn_standards_number 3
_exptl_absorpt_coefficient_mu 0.208
_exptl_absorpt_correction_T_max 1.000
_exptl_absorpt_correction_T_min 0.805
_exptl_absorpt_correction_type '\DF (DIFABS; Walker & Stuart, 1983)'
_exptl_crystal_colour yellow
_exptl_crystal_density_diffrn 1.422
_exptl_crystal_description prismatic
_exptl_crystal_F_000 3181.12
_exptl_crystal_size_max 0.900
_exptl_crystal_size_mid 0.500
_exptl_crystal_size_min 0.450
_refine_diff_density_max 0.61
_refine_diff_density_min -0.49
_refine_ls_extinction_method none
_refine_ls_goodness_of_fit_obs 2.096
_refine_ls_hydrogen_treatment noref
_refine_ls_matrix_type full
_refine_ls_number_constraints 22
_refine_ls_number_parameters 460
_refine_ls_number_reflns 2990
_refine_ls_number_restraints 0
_refine_ls_R_factor_obs 0.0879
_refine_ls_shift/esd_max 0.1500
_refine_ls_shift/esd_mean 0.0080
_refine_ls_structure_factor_coef F
_refine_ls_weighting_scheme unit
_refine_ls_wR_factor_obs 0.0833
_reflns_number_observed 2990
_reflns_number_total 7446
_reflns_observed_criterion >4.0sigma(I)
_cod_data_source_file ja971336k.cif
_cod_data_source_block ame-2AF(JA971336K-106)
_cod_original_cell_volume 7346(3)
_cod_original_sg_symbol_H-M 'P b c n '
_cod_original_formula_sum 'C36 H24 B3 F12 O1.33 S1.50 '
_cod_database_code 4117083

loop_
_symmetry_equiv_pos_as_xyz
'   +x,   +y,   +z'
1/2-x,1/2-y,1/2+z
'1/2+x,1/2-y,   -z'
'   -x,   +y,1/2-z'
'   -x,   -y,   -z'
1/2+x,1/2+y,1/2-z
'1/2-x,1/2+y,   +z'
'   +x,   -y,1/2+z'

loop_
_atom_site_aniso_label
_atom_site_aniso_U_11
_atom_site_aniso_U_22
_atom_site_aniso_U_33
_atom_site_aniso_U_12
_atom_site_aniso_U_13
_atom_site_aniso_U_23
S(1) 0.046(1) 0.040(1) 0.042(1) 0.003(1) 0.000(1) 0.005(1)
S(2) 0.042(2) 0.031(2) 0.048(2) 0.0000 0.001(2) 0.0000
O(2) 0.07(2) 0.51(8) 0.10(3) -0.05(3) 0.01(2) -0.22(4)
O(4) 0.09(2) 0.15(2) 0.13(2) 0.08(2) -0.07(2) -0.10(2)
C(1) 0.035(5) 0.048(6) 0.051(6) 0.002(5) 0.000(4) -0.004(5)
C(2) 0.072(8) 0.069(7) 0.064(8) -0.013(6) -0.003(7) -0.005(6)
C(3) 0.061(9) 0.093(9) 0.092(10) -0.013(7) -0.019(7) -0.029(8)
C(4) 0.058(8) 0.11(1) 0.073(8) 0.012(8) -0.018(6) -0.011(8)
C(5) 0.063(7) 0.069(7) 0.050(7) 0.015(6) -0.019(6) -0.001(6)
C(6) 0.055(6) 0.043(6) 0.034(5) 0.011(5) 0.004(5) 0.000(4)
C(7) 0.046(6) 0.044(5) 0.032(5) 0.010(5) 0.008(5) -0.004(4)
C(8) 0.075(7) 0.036(6) 0.063(7) 0.011(6) 0.011(6) 0.012(5)
C(9) 0.083(9) 0.046(7) 0.075(8) -0.009(6) 0.014(7) 0.002(6)
C(10) 0.071(8) 0.058(7) 0.080(9) -0.018(6) 0.013(7) -0.019(7)
C(11) 0.048(6) 0.061(6) 0.058(7) 0.004(5) -0.007(5) -0.001(5)
C(12) 0.043(5) 0.035(5) 0.042(6) -0.004(4) 0.003(5) -0.001(4)
C(13) 0.055(6) 0.053(6) 0.035(5) 0.000(5) 0.003(5) 0.004(4)
C(14) 0.069(7) 0.058(7) 0.058(7) 0.004(6) 0.009(6) 0.004(6)
C(15) 0.085(9) 0.067(7) 0.046(7) -0.006(7) 0.014(6) -0.004(6)
C(16) 0.10(1) 0.082(9) 0.048(7) -0.030(8) -0.008(7) 0.019(7)
C(17) 0.075(9) 0.059(7) 0.051(7) 0.000(6) -0.010(6) 0.020(6)
C(18) 0.055(7) 0.043(6) 0.049(6) -0.003(5) -0.007(5) 0.006(5)
C(19) 0.053(6) 0.038(6) 0.053(6) -0.002(5) -0.005(5) 0.006(5)
C(20) 0.070(7) 0.038(6) 0.069(7) 0.007(5) -0.008(6) 0.018(5)
C(21) 0.053(7) 0.049(6) 0.091(9) 0.005(6) 0.001(6) -0.009(7)
C(22) 0.056(7) 0.053(7) 0.073(8) -0.002(6) 0.017(6) -0.013(6)
C(23) 0.058(7) 0.048(6) 0.051(6) 0.001(6) -0.002(6) 0.001(5)
C(24) 0.043(6) 0.041(5) 0.038(6) 0.009(4) -0.001(4) -0.002(4)
C(25) 0.037(5) 0.043(5) 0.045(5) -0.006(4) 0.001(5) -0.003(5)
C(26) 0.054(6) 0.047(5) 0.068(7) -0.006(5) 0.008(6) 0.000(6)
C(27) 0.057(7) 0.078(8) 0.068(7) -0.017(6) 0.005(6) -0.004(7)
C(28) 0.074(8) 0.057(6) 0.066(7) -0.030(6) 0.009(7) -0.006(7)
C(29) 0.078(7) 0.035(5) 0.049(6) -0.010(5) 0.002(6) -0.001(5)
C(30) 0.071(6) 0.031(4) 0.037(5) -0.001(4) 0.002(6) 0.003(5)
C(31) 0.045(5) 0.034(5) 0.046(6) -0.002(5) -0.003(5) 0.001(4)
C(32) 0.057(7) 0.055(6) 0.055(7) -0.001(6) -0.005(6) -0.009(5)
C(33) 0.070(8) 0.077(8) 0.052(6) 0.011(7) 0.009(6) 0.007(6)
C(34) 0.057(7) 0.061(7) 0.068(8) 0.012(6) 0.007(6) 0.024(6)
C(35) 0.047(6) 0.044(5) 0.064(7) -0.001(6) 0.004(5) 0.010(5)
C(36) 0.027(4) 0.036(5) 0.049(5) -0.005(5) 0.005(5) 0.008(4)

loop_
_atom_site_label
_atom_site_fract_x
_atom_site_fract_y
_atom_site_fract_z
_atom_site_U_iso_or_equiv
_atom_site_thermal_displace_type
_atom_site_calc_flag
_atom_site_occupancy
_atom_site_refinement_flags
S1 0.2999(2) 0.1651(1) 0.05630(10) 0.0425(6) Uani d 1.00 .
S2 0.0000 -0.0059(1) 0.2500 0.0403(9) Uani d 0.50 S
F1 0.1774(5) 0.1989(3) 0.2512(4) 0.065(2) Uiso d 0.70 .
F2 0.2253(9) 0.1201(7) 0.3026(6) 0.139(5) Uiso d 0.70 .
F3 0.3167(8) 0.1722(6) 0.2436(6) 0.115(4) Uiso d 0.70 .
F4 0.2088(8) 0.1098(6) 0.2066(5) 0.100(4) Uiso d 0.70 .
F5 0.306(1) 0.0744(8) 0.2540(8) 0.057(4) Uiso d 0.30 .
F6 0.197(2) 0.094(2) 0.239(2) 0.15(1) Uiso d 0.30 .
F7 0.273(1) 0.158(1) 0.3064(9) 0.081(6) Uiso d 0.30 .
F8 0.312(1) 0.1742(9) 0.2165(8) 0.045(5) Uiso d 0.30 .
F9 1.066(1) 0.1611(8) 0.5367(7) 0.091(5) Uiso d 0.41 .
F10 0.949(1) 0.0658(9) 0.5495(8) 0.080(6) Uiso d 0.41 .
F11 0.908(1) 0.172(1) 0.5569(10) 0.113(7) Uiso d 0.41 .
F12 0.982(1) 0.1313(8) 0.6209(7) 0.074(5) Uiso d 0.41 .
F13 0.883(2) 0.123(1) 0.601(1) 0.28(1) Uiso d 0.59 .
F14 0.9814(7) 0.0735(5) 0.5357(4) 0.058(3) Uiso d 0.59 .
F15 1.026(1) 0.1333(9) 0.6086(8) 0.139(7) Uiso d 0.59 .
F16 0.9407(10) 0.1760(7) 0.5299(6) 0.105(5) Uiso d 0.59 .
F17 0.483(1) 0.0655(7) 0.4803(6) 0.102(5) Uiso d 0.50 .
F18 0.557(2) 0.034(1) 0.488(1) 0.22(1) Uiso d 0.50 .
F19 0.4972(8) 0.0259(5) 0.5612(5) 0.075(3) Uiso d 0.50 .
F20 0.408(1) 0.003(1) 0.4997(9) 0.132(6) Uiso d 0.50 .
F21 0.5579(6) 0.1644(5) 0.7383(5) 0.121(4) Uiso d 0.76(1) .
F22 0.4780(7) 0.0888(5) 0.6995(5) 0.119(5) Uiso d 0.76 .
F23 0.5692 0.0687 0.7301 0.14(2) Uiso d 0.27(1) S
F24 0.4268 0.0819 0.7261 0.11(1) Uiso d 0.27 S
O1 0.693(2) -0.003(2) 0.128(2) 0.11(1) Uiso d 0.29 .
O2 0.741(2) 0.029(3) 0.092(1) 0.23(2) Uani d 0.41 .
O3 0.7053 0.0126 0.1228 0.17(1) Uiso d 0.19 S
O4 0.771(2) 0.072(1) 0.061(1) 0.12(1) Uani d 0.45 .
C1 0.3917(6) 0.1578(4) 0.0997(4) 0.045(3) Uani d 1.00 .
C2 0.4537(8) 0.2054(5) 0.1072(5) 0.068(4) Uani d 1.00 .
C3 0.5203(8) 0.1891(7) 0.1441(6) 0.082(5) Uani d 1.00 .
C4 0.5228(7) 0.1281(7) 0.1699(5) 0.080(5) Uani d 1.00 .
C5 0.4599(7) 0.0802(5) 0.1603(4) 0.061(4) Uani d 1.00 .
C6 0.3920(6) 0.0958(4) 0.1245(4) 0.044(3) Uani d 1.00 .
C7 0.3184(6) 0.0547(4) 0.1071(4) 0.041(3) Uani d 1.00 .
C8 0.2990(8) -0.0098(4) 0.1221(4) 0.058(3) Uani d 1.00 .
C9 0.2261(8) -0.0389(5) 0.0987(5) 0.068(4) Uani d 1.00 .
C10 0.1722(7) -0.0075(6) 0.0619(5) 0.070(4) Uani d 1.00 .
C11 0.1884(6) 0.0571(5) 0.0459(4) 0.056(3) Uani d 1.00 .
C12 0.2611(6) 0.0857(4) 0.0700(4) 0.040(3) Uani d 1.00 .
C13 0.3158(6) 0.1851(5) -0.0155(4) 0.048(3) Uani d 1.00 .
C14 0.3685(7) 0.1523(5) -0.0527(5) 0.061(3) Uani d 1.00 .
C15 0.3686(8) 0.1751(6) -0.1080(4) 0.066(4) Uani d 1.00 .
C16 0.3185(9) 0.2276(6) -0.1220(5) 0.075(4) Uani d 1.00 .
C17 0.2667(8) 0.2614(5) -0.0843(5) 0.061(4) Uani d 1.00 .
C18 0.2631(7) 0.2386(5) -0.0284(4) 0.049(3) Uani d 1.00 .
C19 0.2138(6) 0.2642(4) 0.0195(4) 0.048(3) Uani d 1.00 .
C20 0.1567(7) 0.3181(5) 0.0230(5) 0.059(3) Uani d 1.00 .
C21 0.1192(7) 0.3334(5) 0.0748(5) 0.064(4) Uani d 1.00 .
C22 0.1345(7) 0.2975(5) 0.1230(5) 0.061(4) Uani d 1.00 .
C23 0.1895(7) 0.2444(5) 0.1209(4) 0.052(3) Uani d 1.00 .
C24 0.2274(6) 0.2304(4) 0.0700(4) 0.041(3) Uani d 1.00 .
C25 -0.0839(5) -0.0637(4) 0.2523(4) 0.041(3) Uani d 1.00 .
C26 -0.1715(6) -0.0493(4) 0.2539(5) 0.056(3) Uani d 1.00 .
C27 -0.2271(6) -0.1034(5) 0.2539(5) 0.067(4) Uani d 1.00 .
C28 -0.1932(8) -0.1667(5) 0.2536(5) 0.066(3) Uani d 1.00 .
C29 -0.1045(7) -0.1789(4) 0.2528(4) 0.054(3) Uani d 1.00 .
C30 -0.0473(6) -0.1265(4) 0.2514(4) 0.046(3) Uani d 1.00 .
C31 -0.0054(6) 0.0521(4) 0.1946(4) 0.042(3) Uani d 1.00 .
C32 -0.0137(7) 0.0383(5) 0.1390(4) 0.056(3) Uani d 1.00 .
C33 -0.0182(7) 0.0911(6) 0.1027(4) 0.067(4) Uani d 1.00 .
C34 -0.0138(7) 0.1535(5) 0.1236(5) 0.062(4) Uani d 1.00 .
C35 -0.0068(6) 0.1670(4) 0.1819(4) 0.052(3) Uani d 1.00 .
C36 -0.0038(6) 0.1144(4) 0.2192(3) 0.037(2) Uani d 1.00 .
B1 0.2349 0.1518 0.2524 0.091(7) Uiso d 0.70 S
B2 0.2570 0.1330 0.2492 0.020(6) Uiso d 0.30 S
B3 0.9938 0.1341 0.5563 0.11(1) Uiso d 0.41 S
B4 0.9678 0.1313 0.5672 0.11(2) Uiso d 0.59 S
B5 0.5000 0.0000 0.5000 0.123(9) Uiso d 0.50 S
B6 0.5000 0.1124 0.7500 0.085(6) Uiso d 0.50 S
H1 0.4510 0.2476 0.0880 0.0820 Uiso calc 1.00 .
H2 0.5660 0.2208 0.1520 0.0982 Uiso calc 1.00 .
H3 0.5703 0.1184 0.1958 0.0962 Uiso calc 1.00 .
H4 0.4637 0.0373 0.1782 0.0732 Uiso calc 1.00 .
H5 0.3359 -0.0338 0.1485 0.0692 Uiso calc 1.00 .
H6 0.2126 -0.0839 0.1091 0.0817 Uiso calc 1.00 .
H7 0.1221 -0.0305 0.0465 0.0838 Uiso calc 1.00 .
H8 0.1511 0.0806 0.0195 0.0671 Uiso calc 1.00 .
H9 0.4039 0.1151 -0.0410 0.0739 Uiso calc 1.00 .
H10 0.4041 0.1536 -0.1366 0.0791 Uiso calc 1.00 .
H11 0.3193 0.2423 -0.1612 0.0900 Uiso calc 1.00 .
H12 0.2337 0.2998 -0.0961 0.0736 Uiso calc 1.00 .
H13 0.1438 0.3442 -0.0104 0.0707 Uiso calc 1.00 .
H14 0.0805 0.3711 0.0770 0.0770 Uiso calc 1.00 .
H15 0.1066 0.3096 0.1585 0.0729 Uiso calc 1.00 .
H16 0.2009 0.2178 0.1543 0.0629 Uiso calc 1.00 .
H17 -0.1930 -0.0045 0.2549 0.0677 Uiso calc 1.00 .
H18 -0.2898 -0.0968 0.2540 0.0808 Uiso calc 1.00 .
H19 -0.2331 -0.2037 0.2541 0.0789 Uiso calc 1.00 .
H20 -0.0828 -0.2237 0.2531 0.0649 Uiso calc 1.00 .
H21 -0.0165 -0.0067 0.1253 0.0666 Uiso calc 1.00 .
H22 -0.0245 0.0839 0.0622 0.0800 Uiso calc 1.00 .
H23 -0.0157 0.1901 0.0972 0.0743 Uiso calc 1.00 .
H24 -0.0041 0.2119 0.1957 0.0621 Uiso calc 1.00 .

loop_
_atom_type_symbol
_atom_type_oxidation_number
_atom_type_number_in_cell
_atom_type_scat_dispersion_real
_atom_type_scat_dispersion_imag
_atom_type_scat_source
C 0 288 0.003 0.002
;International Tables for Crystallography
(1992, Vol. C, Tables 4.2.6.8 and 6.1.1.1)
;
H 0 192 0.000 0.000
;International Tables for Crystallography
(1992, Vol. C, Table 6.1.1.2)
;
B 0 24 0.001 0.001
;International Tables for Crystallography
(1992, Vol. C, Tables 4.2.6.8 and 6.1.1.1)
;
F 0 96 0.017 0.010
;International Tables for Crystallography
(1992, Vol. C, Tables 4.2.6.8 and 6.1.1.1)
;
O 0 10 0.011 0.006
;International Tables for Crystallography
(1992, Vol. C, Tables 4.2.6.8 and 6.1.1.1)
;
S 0 12 0.125 0.123
;International Tables for Crystallography
(1992, Vol. C, Tables 4.2.6.8 and 6.1.1.1)
;

loop_
_geom_angle_atom_site_label_1
_geom_angle_atom_site_label_2
_geom_angle_atom_site_label_3
_geom_angle
_geom_angle_site_symmetry_1
_geom_angle_site_symmetry_2
_geom_angle_site_symmetry_3
_geom_angle_publ_flag
C(1) S(1) C(12) 95.0(4) 1_555 1_555 1_555 yes
C(1) S(1) C(13) 118.1(5) 1_555 1_555 1_555 yes
C(1) S(1) C(24) 117.8(4) 1_555 1_555 1_555 yes
C(12) S(1) C(13) 116.0(4) 1_555 1_555 1_555 yes
C(12) S(1) C(24) 116.6(4) 1_555 1_555 1_555 yes
C(13) S(1) C(24) 95.2(4) 1_555 1_555 1_555 yes
C(25) S(2) C(25) 95.2(6) 1_555 1_555 4_555 yes
C(25) S(2) C(31) 116.1(4) 1_555 1_555 1_555 yes
C(25) S(2) C(31) 117.6(4) 1_555 1_555 4_555 yes
C(25) S(2) C(31) 117.6(4) 4_555 1_555 1_555 yes
C(25) S(2) C(31) 116.1(4) 4_555 1_555 4_555 yes
C(31) S(2) C(31) 95.9(6) 1_555 1_555 4_555 yes
B(1) F(1) B(2) 2.8(1) 1_555 1_555 1_555 yes
F(6) F(2) F(7) 119(2) 1_555 1_555 1_555 yes
F(6) F(2) B(1) 51(1) 1_555 1_555 1_555 yes
F(6) F(2) B(2) 47(1) 1_555 1_555 1_555 yes
F(7) F(2) B(1) 69(1) 1_555 1_555 1_555 yes
F(7) F(2) B(2) 72(1) 1_555 1_555 1_555 yes
B(1) F(2) B(2) 21.8(2) 1_555 1_555 1_555 yes
F(7) F(3) F(8) 148(2) 1_555 1_555 1_555 yes
F(7) F(3) B(1) 54.8(9) 1_555 1_555 1_555 yes
F(7) F(3) B(2) 59.0(10) 1_555 1_555 1_555 yes
F(8) F(3) B(1) 94(2) 1_555 1_555 1_555 yes
F(8) F(3) B(2) 93(2) 1_555 1_555 1_555 yes
B(1) F(3) B(2) 22.7(2) 1_555 1_555 1_555 yes
F(6) F(4) B(1) 66(2) 1_555 1_555 1_555 yes
F(6) F(4) B(2) 64(2) 1_555 1_555 1_555 yes
B(1) F(4) B(2) 21.1(2) 1_555 1_555 1_555 yes
F(6) F(5) B(2) 44(1) 1_555 1_555 1_555 yes
F(2) F(6) F(4) 130(3) 1_555 1_555 1_555 yes
F(2) F(6) F(5) 68(1) 1_555 1_555 1_555 yes
F(2) F(6) B(1) 52(1) 1_555 1_555 1_555 yes
F(2) F(6) B(2) 54(1) 1_555 1_555 1_555 yes
F(4) F(6) F(5) 93(3) 1_555 1_555 1_555 yes
F(4) F(6) B(1) 78(2) 1_555 1_555 1_555 yes
F(4) F(6) B(2) 77(2) 1_555 1_555 1_555 yes
F(5) F(6) B(1) 75(1) 1_555 1_555 1_555 yes
F(5) F(6) B(2) 53(1) 1_555 1_555 1_555 yes
B(1) F(6) B(2) 22.7(6) 1_555 1_555 1_555 yes
F(2) F(7) F(3) 109(1) 1_555 1_555 1_555 yes
F(2) F(7) B(1) 64(1) 1_555 1_555 1_555 yes
F(2) F(7) B(2) 63(1) 1_555 1_555 1_555 yes
F(3) F(7) B(1) 51.1(8) 1_555 1_555 1_555 yes
F(3) F(7) B(2) 45.6(7) 1_555 1_555 1_555 yes
B(1) F(7) B(2) 20.6(3) 1_555 1_555 1_555 yes
F(3) F(8) B(1) 61(2) 1_555 1_555 1_555 yes
F(3) F(8) B(2) 59(2) 1_555 1_555 1_555 yes
B(1) F(8) B(2) 19.8(3) 1_555 1_555 1_555 yes
B(3) F(9) B(4) 5.3(2) 1_555 1_555 1_555 yes
F(14) F(10) B(3) 58(2) 1_555 1_555 1_555 yes
F(14) F(10) B(4) 75(2) 1_555 1_555 1_555 yes
B(3) F(10) B(4) 17.8(2) 1_555 1_555 1_555 yes
F(13) F(11) F(16) 140(3) 1_555 1_555 1_555 yes
F(13) F(11) B(3) 83(1) 1_555 1_555 1_555 yes
F(13) F(11) B(4) 67(1) 1_555 1_555 1_555 yes
F(16) F(11) B(3) 60(1) 1_555 1_555 1_555 yes
F(16) F(11) B(4) 76(2) 1_555 1_555 1_555 yes
B(3) F(11) B(4) 16.4(3) 1_555 1_555 1_555 yes
F(13) F(12) F(15) 139(2) 1_555 1_555 1_555 yes
F(13) F(12) B(3) 80(1) 1_555 1_555 1_555 yes
F(13) F(12) B(4) 63(1) 1_555 1_555 1_555 yes
F(15) F(12) B(3) 60(2) 1_555 1_555 1_555 yes
F(15) F(12) B(4) 76(2) 1_555 1_555 1_555 yes
B(3) F(12) B(4) 16.7(3) 1_555 1_555 1_555 yes
F(11) F(13) F(12) 83(1) 1_555 1_555 1_555 yes
F(11) F(13) B(4) 49(1) 1_555 1_555 1_555 yes
F(12) F(13) B(4) 48(1) 1_555 1_555 1_555 yes
F(10) F(14) B(3) 98(2) 1_555 1_555 1_555 yes
F(10) F(14) B(4) 79(2) 1_555 1_555 1_555 yes
B(3) F(14) B(4) 19.8(1) 1_555 1_555 1_555 yes
F(12) F(15) B(3) 90(2) 1_555 1_555 1_555 yes
F(12) F(15) B(4) 70(2) 1_555 1_555 1_555 yes
B(3) F(15) B(4) 20.7(3) 1_555 1_555 1_555 yes
F(11) F(16) B(3) 87(2) 1_555 1_555 1_555 yes
F(11) F(16) B(4) 66(2) 1_555 1_555 1_555 yes
B(3) F(16) B(4) 20.7(2) 1_555 1_555 1_555 yes
F(18) F(17) F(20) 99(1) 1_555 1_555 1_555 yes
F(18) F(17) B(5) 49(1) 1_555 1_555 1_555 yes
F(20) F(17) B(5) 50.9(8) 1_555 1_555 1_555 yes
F(17) F(18) F(20) 154(3) 1_555 1_555 5_656 yes
F(17) F(18) B(5) 70(1) 1_555 1_555 1_555 yes
F(20) F(18) B(5) 83(2) 5_656 1_555 1_555 yes
F(17) F(20) F(18) 105(2) 1_555 1_555 5_656 yes
F(17) F(20) B(5) 52.0(7) 1_555 1_555 1_555 yes
F(18) F(20) B(5) 53(2) 5_656 1_555 1_555 yes
F(23) F(22) F(24) 110.8(8) 1_555 1_555 1_555 yes
F(23) F(22) B(6) 58.3(4) 1_555 1_555 1_555 yes
F(24) F(22) B(6) 72.0(6) 1_555 1_555 1_555 yes
F(22) F(23) F(24) 114.5(4) 1_555 1_555 4_656 yes
F(22) F(23) B(6) 50.6(4) 1_555 1_555 1_555 yes
F(24) F(23) B(6) 65.062(7) 4_656 1_555 1_555 yes
F(22) F(24) F(23) 126.0(6) 1_555 1_555 4_656 yes
F(22) F(24) B(6) 64.4(6) 1_555 1_555 1_555 yes
F(23) F(24) B(6) 71.203(2) 4_656 1_555 1_555 yes
O(2) O(1) O(3) 28(4) 1_555 1_555 1_555 yes
O(1) O(2) O(3) 10(1) 1_555 1_555 1_555 yes
O(1) O(2) O(4) 163(4) 1_555 1_555 1_555 yes
O(3) O(2) O(4) 153(5) 1_555 1_555 1_555 yes
O(1) O(3) O(2) 140(5) 1_555 1_555 1_555 yes
S(1) C(1) C(2) 125.1(8) 1_555 1_555 1_555 yes
S(1) C(1) C(6) 109.1(7) 1_555 1_555 1_555 yes
C(2) C(1) C(6) 125.8(9) 1_555 1_555 1_555 yes
C(1) C(2) C(3) 115(1) 1_555 1_555 1_555 yes
C(1) C(2) H(1) 122(1) 1_555 1_555 1_555 no
C(3) C(2) H(1) 122(1) 1_555 1_555 1_555 no
C(2) C(3) C(4) 120(1) 1_555 1_555 1_555 yes
C(2) C(3) H(2) 119(1) 1_555 1_555 1_555 no
C(4) C(3) H(2) 119(1) 1_555 1_555 1_555 no
C(3) C(4) C(5) 122(1) 1_555 1_555 1_555 yes
C(3) C(4) H(3) 118(1) 1_555 1_555 1_555 no
C(5) C(4) H(3) 118(1) 1_555 1_555 1_555 no
C(4) C(5) C(6) 117.4(10) 1_555 1_555 1_555 yes
C(4) C(5) H(4) 121(1) 1_555 1_555 1_555 no
C(6) C(5) H(4) 121(1) 1_555 1_555 1_555 no
C(1) C(6) C(5) 118.1(9) 1_555 1_555 1_555 yes
C(1) C(6) C(7) 113.4(8) 1_555 1_555 1_555 yes
C(5) C(6) C(7) 128.4(9) 1_555 1_555 1_555 yes
C(6) C(7) C(8) 129.3(9) 1_555 1_555 1_555 yes
C(6) C(7) C(12) 113.8(8) 1_555 1_555 1_555 yes
C(8) C(7) C(12) 117.0(9) 1_555 1_555 1_555 yes
C(7) C(8) C(9) 118.4(10) 1_555 1_555 1_555 yes
C(7) C(8) H(5) 120(1) 1_555 1_555 1_555 no
C(9) C(8) H(5) 120.8(10) 1_555 1_555 1_555 no
C(8) C(9) C(10) 123.2(10) 1_555 1_555 1_555 yes
C(8) C(9) H(6) 118(1) 1_555 1_555 1_555 no
C(10) C(9) H(6) 118(1) 1_555 1_555 1_555 no
C(9) C(10) C(11) 120(1) 1_555 1_555 1_555 yes
C(9) C(10) H(7) 119(1) 1_555 1_555 1_555 no
C(11) C(10) H(7) 119(1) 1_555 1_555 1_555 no
C(10) C(11) C(12) 115.5(9) 1_555 1_555 1_555 yes
C(10) C(11) H(8) 122(1) 1_555 1_555 1_555 no
C(12) C(11) H(8) 122.3(10) 1_555 1_555 1_555 no
S(1) C(12) C(7) 108.7(7) 1_555 1_555 1_555 yes
S(1) C(12) C(11) 125.9(7) 1_555 1_555 1_555 yes
C(7) C(12) C(11) 125.3(8) 1_555 1_555 1_555 yes
S(1) C(13) C(14) 125.9(8) 1_555 1_555 1_555 yes
S(1) C(13) C(18) 108.1(7) 1_555 1_555 1_555 yes
C(14) C(13) C(18) 126.0(9) 1_555 1_555 1_555 yes
C(13) C(14) C(15) 116.1(9) 1_555 1_555 1_555 yes
C(13) C(14) H(9) 121(1) 1_555 1_555 1_555 no
C(15) C(14) H(9) 121(1) 1_555 1_555 1_555 no
C(14) C(15) C(16) 119(1) 1_555 1_555 1_555 yes
C(14) C(15) H(10) 120(1) 1_555 1_555 1_555 no
C(16) C(15) H(10) 120(1) 1_555 1_555 1_555 no
C(15) C(16) C(17) 124(1) 1_555 1_555 1_555 yes
C(15) C(16) H(11) 117(1) 1_555 1_555 1_555 no
C(17) C(16) H(11) 117(1) 1_555 1_555 1_555 no
C(16) C(17) C(18) 117.8(10) 1_555 1_555 1_555 yes
C(16) C(17) H(12) 121(1) 1_555 1_555 1_555 no
C(18) C(17) H(12) 121(1) 1_555 1_555 1_555 no
C(13) C(18) C(17) 116.3(9) 1_555 1_555 1_555 yes
C(13) C(18) C(19) 114.5(8) 1_555 1_555 1_555 yes
C(17) C(18) C(19) 129.2(9) 1_555 1_555 1_555 yes
C(18) C(19) C(20) 130.5(9) 1_555 1_555 1_555 yes
C(18) C(19) C(24) 114.1(8) 1_555 1_555 1_555 yes
C(20) C(19) C(24) 115.3(9) 1_555 1_555 1_555 yes
C(19) C(20) C(21) 119.2(9) 1_555 1_555 1_555 yes
C(19) C(20) H(13) 120(1) 1_555 1_555 1_555 no
C(21) C(20) H(13) 120(1) 1_555 1_555 1_555 no
C(20) C(21) C(22) 122.6(10) 1_555 1_555 1_555 yes
C(20) C(21) H(14) 118(1) 1_555 1_555 1_555 no
C(22) C(21) H(14) 118(1) 1_555 1_555 1_555 no
C(21) C(22) C(23) 119(1) 1_555 1_555 1_555 yes
C(21) C(22) H(15) 120(1) 1_555 1_555 1_555 no
C(23) C(22) H(15) 120(1) 1_555 1_555 1_555 no
C(22) C(23) C(24) 117.3(9) 1_555 1_555 1_555 yes
C(22) C(23) H(16) 121(1) 1_555 1_555 1_555 no
C(24) C(23) H(16) 121.3(10) 1_555 1_555 1_555 no
S(1) C(24) C(19) 108.1(7) 1_555 1_555 1_555 yes
S(1) C(24) C(23) 126.0(7) 1_555 1_555 1_555 yes
C(19) C(24) C(23) 125.9(8) 1_555 1_555 1_555 yes
S(2) C(25) C(26) 125.3(7) 1_555 1_555 1_555 yes
S(2) C(25) C(30) 108.7(6) 1_555 1_555 1_555 yes
C(26) C(25) C(30) 126.1(8) 1_555 1_555 1_555 yes
C(25) C(26) C(27) 115.5(9) 1_555 1_555 1_555 yes
C(25) C(26) H(17) 122.2(9) 1_555 1_555 1_555 no
C(27) C(26) H(17) 122.3(10) 1_555 1_555 1_555 no
C(26) C(27) C(28) 120.2(9) 1_555 1_555 1_555 yes
C(26) C(27) H(18) 119(1) 1_555 1_555 1_555 no
C(28) C(27) H(18) 119(1) 1_555 1_555 1_555 no
C(27) C(28) C(29) 122.3(9) 1_555 1_555 1_555 yes
C(27) C(28) H(19) 118(1) 1_555 1_555 1_555 no
C(29) C(28) H(19) 118(1) 1_555 1_555 1_555 no
C(28) C(29) C(30) 119.2(9) 1_555 1_555 1_555 yes
C(28) C(29) H(20) 120.4(9) 1_555 1_555 1_555 no
C(30) C(29) H(20) 120.4(10) 1_555 1_555 1_555 no
C(25) C(30) C(29) 116.8(8) 1_555 1_555 1_555 yes
C(25) C(30) C(30) 113.7(5) 1_555 1_555 4_555 yes
C(29) C(30) C(30) 129.5(5) 1_555 1_555 4_555 yes
S(2) C(31) C(32) 125.9(7) 1_555 1_555 1_555 yes
S(2) C(31) C(36) 107.4(6) 1_555 1_555 1_555 yes
C(32) C(31) C(36) 126.6(8) 1_555 1_555 1_555 yes
C(31) C(32) C(33) 116.6(9) 1_555 1_555 1_555 yes
C(31) C(32) H(21) 121.7(10) 1_555 1_555 1_555 no
C(33) C(32) H(21) 121(1) 1_555 1_555 1_555 no
C(32) C(33) C(34) 119.9(9) 1_555 1_555 1_555 yes
C(32) C(33) H(22) 120(1) 1_555 1_555 1_555 no
C(34) C(33) H(22) 120(1) 1_555 1_555 1_555 no
C(33) C(34) C(35) 122.6(9) 1_555 1_555 1_555 yes
C(33) C(34) H(23) 118(1) 1_555 1_555 1_555 no
C(35) C(34) H(23) 118(1) 1_555 1_555 1_555 no
C(34) C(35) C(36) 118.2(8) 1_555 1_555 1_555 yes
C(34) C(35) H(24) 120.9(9) 1_555 1_555 1_555 no
C(36) C(35) H(24) 120.9(9) 1_555 1_555 1_555 no
C(31) C(36) C(35) 115.9(8) 1_555 1_555 1_555 yes
C(31) C(36) C(36) 114.6(5) 1_555 1_555 4_555 yes
C(35) C(36) C(36) 129.4(5) 1_555 1_555 4_555 yes
F(1) B(1) F(2) 107.2(7) 1_555 1_555 1_555 yes
F(1) B(1) F(3) 113.9(6) 1_555 1_555 1_555 yes
F(1) B(1) F(4) 103.4(6) 1_555 1_555 1_555 yes
F(1) B(1) F(6) 109(1) 1_555 1_555 1_555 yes
F(1) B(1) F(7) 103.2(9) 1_555 1_555 1_555 yes
F(1) B(1) F(8) 107.2(8) 1_555 1_555 1_555 yes
F(1) B(1) B(2) 170.2(4) 1_555 1_555 1_555 yes
F(2) B(1) F(3) 112.7(8) 1_555 1_555 1_555 yes
F(2) B(1) F(4) 110.0(7) 1_555 1_555 1_555 yes
F(2) B(1) F(6) 75(1) 1_555 1_555 1_555 yes
F(2) B(1) F(7) 45.5(9) 1_555 1_555 1_555 yes
F(2) B(1) F(8) 135.3(9) 1_555 1_555 1_555 yes
F(2) B(1) B(2) 81.2(6) 1_555 1_555 1_555 yes
F(3) B(1) F(4) 109.3(7) 1_555 1_555 1_555 yes
F(3) B(1) F(6) 129(1) 1_555 1_555 1_555 yes
F(3) B(1) F(7) 74(1) 1_555 1_555 1_555 yes
F(3) B(1) F(8) 24.9(8) 1_555 1_555 1_555 yes
F(3) B(1) B(2) 65.9(5) 1_555 1_555 1_555 yes
F(4) B(1) F(6) 35(1) 1_555 1_555 1_555 yes
F(4) B(1) F(7) 148(1) 1_555 1_555 1_555 yes
F(4) B(1) F(8) 88.7(8) 1_555 1_555 1_555 yes
F(4) B(1) B(2) 68.4(5) 1_555 1_555 1_555 yes
F(6) B(1) F(7) 118(1) 1_555 1_555 1_555 yes
F(6) B(1) F(8) 117(1) 1_555 1_555 1_555 yes
F(6) B(1) B(2) 66(1) 1_555 1_555 1_555 yes
F(7) B(1) F(8) 98(1) 1_555 1_555 1_555 yes
F(7) B(1) B(2) 86.2(8) 1_555 1_555 1_555 yes
F(8) B(1) B(2) 68.3(7) 1_555 1_555 1_555 yes
F(1) B(2) F(2) 83.1(6) 1_555 1_555 1_555 yes
F(1) B(2) F(3) 91.5(6) 1_555 1_555 1_555 yes
F(1) B(2) F(4) 84.7(5) 1_555 1_555 1_555 yes
F(1) B(2) F(5) 168.3(7) 1_555 1_555 1_555 yes
F(1) B(2) F(6) 88(1) 1_555 1_555 1_555 yes
F(1) B(2) F(7) 79.9(9) 1_555 1_555 1_555 yes
F(1) B(2) F(8) 88.8(8) 1_555 1_555 1_555 yes
F(1) B(2) B(1) 7.0(3) 1_555 1_555 1_555 yes
F(2) B(2) F(3) 119.3(9) 1_555 1_555 1_555 yes
F(2) B(2) F(4) 115.1(7) 1_555 1_555 1_555 yes
F(2) B(2) F(5) 87.4(9) 1_555 1_555 1_555 yes
F(2) B(2) F(6) 78(1) 1_555 1_555 1_555 yes
F(2) B(2) F(7) 44.1(9) 1_555 1_555 1_555 yes
F(2) B(2) F(8) 145.2(10) 1_555 1_555 1_555 yes
F(2) B(2) B(1) 77.0(5) 1_555 1_555 1_555 yes
F(3) B(2) F(4) 124.5(8) 1_555 1_555 1_555 yes
F(3) B(2) F(5) 99.1(9) 1_555 1_555 1_555 yes
F(3) B(2) F(6) 162(1) 1_555 1_555 1_555 yes
F(3) B(2) F(7) 75(1) 1_555 1_555 1_555 yes
F(3) B(2) F(8) 26.9(9) 1_555 1_555 1_555 yes
F(3) B(2) B(1) 91.4(6) 1_555 1_555 1_555 yes
F(4) B(2) F(5) 93.4(9) 1_555 1_555 1_555 yes
F(4) B(2) F(6) 38(1) 1_555 1_555 1_555 yes
F(4) B(2) F(7) 155(1) 1_555 1_555 1_555 yes
F(4) B(2) F(8) 97.6(9) 1_555 1_555 1_555 yes
F(4) B(2) B(1) 90.5(5) 1_555 1_555 1_555 yes
F(5) B(2) F(6) 82(1) 1_555 1_555 1_555 yes
F(5) B(2) F(7) 97(1) 1_555 1_555 1_555 yes
F(5) B(2) F(8) 102(1) 1_555 1_555 1_555 yes
F(5) B(2) B(1) 164.0(7) 1_555 1_555 1_555 yes
F(6) B(2) F(7) 121(1) 1_555 1_555 1_555 yes
F(6) B(2) F(8) 135(1) 1_555 1_555 1_555 yes
F(6) B(2) B(1) 90(1) 1_555 1_555 1_555 yes
F(7) B(2) F(8) 101(1) 1_555 1_555 1_555 yes
F(7) B(2) B(1) 73.2(8) 1_555 1_555 1_555 yes
F(8) B(2) B(1) 91.9(7) 1_555 1_555 1_555 yes
F(9) B(3) F(10) 134.7(10) 1_555 1_555 1_555 yes
F(9) B(3) F(11) 121(1) 1_555 1_555 1_555 yes
F(9) B(3) F(12) 117.6(10) 1_555 1_555 1_555 yes
F(9) B(3) F(14) 112.0(9) 1_555 1_555 1_555 yes
F(9) B(3) F(15) 90(1) 1_555 1_555 1_555 yes
F(9) B(3) F(16) 94.8(9) 1_555 1_555 1_555 yes
F(9) B(3) B(4) 159.8(7) 1_555 1_555 1_555 yes
F(10) B(3) F(11) 94(1) 1_555 1_555 1_555 yes
F(10) B(3) F(12) 90.9(9) 1_555 1_555 1_555 yes
F(10) B(3) F(14) 22.9(8) 1_555 1_555 1_555 yes
F(10) B(3) F(15) 104(1) 1_555 1_555 1_555 yes
F(10) B(3) F(16) 104.7(9) 1_555 1_555 1_555 yes
F(10) B(3) B(4) 65.3(7) 1_555 1_555 1_555 yes
F(11) B(3) F(12) 84(1) 1_555 1_555 1_555 yes
F(11) B(3) F(14) 110.2(9) 1_555 1_555 1_555 yes
F(11) B(3) F(15) 108(1) 1_555 1_555 1_555 yes
F(11) B(3) F(16) 32.3(9) 1_555 1_555 1_555 yes
F(11) B(3) B(4) 48.2(9) 1_555 1_555 1_555 yes
F(12) B(3) F(14) 108.0(8) 1_555 1_555 1_555 yes
F(12) B(3) F(15) 29.0(8) 1_555 1_555 1_555 yes
F(12) B(3) F(16) 114.4(9) 1_555 1_555 1_555 yes
F(12) B(3) B(4) 50.4(7) 1_555 1_555 1_555 yes
F(14) B(3) F(15) 112.3(9) 1_555 1_555 1_555 yes
F(14) B(3) F(16) 109.4(7) 1_555 1_555 1_555 yes
F(14) B(3) B(4) 88.1(5) 1_555 1_555 1_555 yes
F(15) B(3) F(16) 132.0(10) 1_555 1_555 1_555 yes
F(15) B(3) B(4) 79.3(8) 1_555 1_555 1_555 yes
F(16) B(3) B(4) 79.4(7) 1_555 1_555 1_555 yes
F(9) B(4) F(10) 111.7(9) 1_555 1_555 1_555 yes
F(9) B(4) F(11) 108(1) 1_555 1_555 1_555 yes
F(9) B(4) F(12) 104.9(10) 1_555 1_555 1_555 yes
F(9) B(4) F(13) 165(1) 1_555 1_555 1_555 yes
F(9) B(4) F(14) 86.9(7) 1_555 1_555 1_555 yes
F(9) B(4) F(15) 73.3(9) 1_555 1_555 1_555 yes
F(9) B(4) F(16) 76.4(8) 1_555 1_555 1_555 yes
F(9) B(4) B(3) 14.9(5) 1_555 1_555 1_555 yes
F(10) B(4) F(11) 114(1) 1_555 1_555 1_555 yes
F(10) B(4) F(12) 108(1) 1_555 1_555 1_555 yes
F(10) B(4) F(13) 83(1) 1_555 1_555 1_555 yes
F(10) B(4) F(14) 24.9(8) 1_555 1_555 1_555 yes
F(10) B(4) F(15) 112(1) 1_555 1_555 1_555 yes
F(10) B(4) F(16) 112.5(9) 1_555 1_555 1_555 yes
F(10) B(4) B(3) 96.9(8) 1_555 1_555 1_555 yes
F(11) B(4) F(12) 108(1) 1_555 1_555 1_555 yes
F(11) B(4) F(13) 63(1) 1_555 1_555 1_555 yes
F(11) B(4) F(14) 123(1) 1_555 1_555 1_555 yes
F(11) B(4) F(15) 127(1) 1_555 1_555 1_555 yes
F(11) B(4) F(16) 36(1) 1_555 1_555 1_555 yes
F(11) B(4) B(3) 115(1) 1_555 1_555 1_555 yes
F(12) B(4) F(13) 68(1) 1_555 1_555 1_555 yes
F(12) B(4) F(14) 119.7(9) 1_555 1_555 1_555 yes
F(12) B(4) F(15) 33.0(9) 1_555 1_555 1_555 yes
F(12) B(4) F(16) 134.7(10) 1_555 1_555 1_555 yes
F(12) B(4) B(3) 112.9(8) 1_555 1_555 1_555 yes
F(13) B(4) F(14) 107(1) 1_555 1_555 1_555 yes
F(13) B(4) F(15) 101(1) 1_555 1_555 1_555 yes
F(13) B(4) F(16) 98(1) 1_555 1_555 1_555 yes
F(13) B(4) B(3) 178(1) 1_555 1_555 1_555 yes
F(14) B(4) F(15) 108.3(9) 1_555 1_555 1_555 yes
F(14) B(4) F(16) 105.6(7) 1_555 1_555 1_555 yes
F(14) B(4) B(3) 72.0(5) 1_555 1_555 1_555 yes
F(15) B(4) F(16) 132.5(10) 1_555 1_555 1_555 yes
F(15) B(4) B(3) 80.0(8) 1_555 1_555 1_555 yes
F(16) B(4) B(3) 79.9(7) 1_555 1_555 1_555 yes
F(17) B(5) F(17) 180.0 1_555 1_555 5_656 yes
F(17) B(5) F(18) 59(1) 1_555 1_555 1_555 yes
F(17) B(5) F(18) 120(1) 1_555 1_555 5_656 yes
F(17) B(5) F(19) 88.9(7) 1_555 1_555 1_555 yes
F(17) B(5) F(19) 91.1(7) 1_555 1_555 5_656 yes
F(17) B(5) F(20) 77.2(10) 1_555 1_555 1_555 yes
F(17) B(5) F(20) 102.8(10) 1_555 1_555 5_656 yes
F(17) B(5) F(18) 120(1) 5_656 1_555 1_555 yes
F(17) B(5) F(18) 59(1) 5_656 1_555 5_656 yes
F(17) B(5) F(19) 91.1(7) 5_656 1_555 1_555 yes
F(17) B(5) F(19) 88.9(7) 5_656 1_555 5_656 yes
F(17) B(5) F(20) 102.8(10) 5_656 1_555 1_555 yes
F(17) B(5) F(20) 77.2(10) 5_656 1_555 5_656 yes
F(18) B(5) F(18) 180.0 1_555 1_555 5_656 yes
F(18) B(5) F(19) 93(1) 1_555 1_555 1_555 yes
F(18) B(5) F(19) 86(1) 1_555 1_555 5_656 yes
F(18) B(5) F(20) 137(1) 1_555 1_555 1_555 yes
F(18) B(5) F(20) 42(1) 1_555 1_555 5_656 yes
F(18) B(5) F(19) 86(1) 5_656 1_555 1_555 yes
F(18) B(5) F(19) 93(1) 5_656 1_555 5_656 yes
F(18) B(5) F(20) 42(1) 5_656 1_555 1_555 yes
F(18) B(5) F(20) 137(1) 5_656 1_555 5_656 yes
F(19) B(5) F(19) 180.0 1_555 1_555 5_656 yes
F(19) B(5) F(20) 87.8(10) 1_555 1_555 1_555 yes
F(19) B(5) F(20) 92.2(10) 1_555 1_555 5_656 yes
F(19) B(5) F(20) 92.2(10) 5_656 1_555 1_555 yes
F(19) B(5) F(20) 87.8(10) 5_656 1_555 5_656 yes
F(20) B(5) F(20) 180.0 1_555 1_555 5_656 yes
F(21) B(6) F(21) 82.7(8) 1_555 1_555 4_656 yes
F(21) B(6) F(22) 104.8(6) 1_555 1_555 1_555 yes
F(21) B(6) F(22) 106.7(6) 1_555 1_555 4_656 yes
F(21) B(6) F(23) 86.3(4) 1_555 1_555 1_555 yes
F(21) B(6) F(23) 167.9(4) 1_555 1_555 4_656 yes
F(21) B(6) F(24) 139.4(4) 1_555 1_555 1_555 yes
F(21) B(6) F(24) 84.6(4) 1_555 1_555 4_656 yes
F(21) B(6) F(22) 106.7(6) 4_656 1_555 1_555 yes
F(21) B(6) F(22) 104.8(6) 4_656 1_555 4_656 yes
F(21) B(6) F(23) 167.9(4) 4_656 1_555 1_555 yes
F(21) B(6) F(23) 86.3(4) 4_656 1_555 4_656 yes
F(21) B(6) F(24) 84.6(4) 4_656 1_555 1_555 yes
F(21) B(6) F(24) 139.4(4) 4_656 1_555 4_656 yes
F(22) B(6) F(22) 137.6(9) 1_555 1_555 4_656 yes
F(22) B(6) F(23) 71.1(5) 1_555 1_555 1_555 yes
F(22) B(6) F(23) 83.3(5) 1_555 1_555 4_656 yes
F(22) B(6) F(24) 43.6(5) 1_555 1_555 1_555 yes
F(22) B(6) F(24) 113.8(5) 1_555 1_555 4_656 yes
F(22) B(6) F(23) 83.3(5) 4_656 1_555 1_555 yes
F(22) B(6) F(23) 71.1(5) 4_656 1_555 4_656 yes
F(22) B(6) F(24) 113.8(5) 4_656 1_555 1_555 yes
F(22) B(6) F(24) 43.6(5) 4_656 1_555 4_656 yes
F(23) B(6) F(23) 105.04(2) 1_555 1_555 4_656 yes
F(23) B(6) F(24) 100.58(2) 1_555 1_555 1_555 yes
F(23) B(6) F(24) 43.735(9) 1_555 1_555 4_656 yes
F(23) B(6) F(24) 43.735(9) 4_656 1_555 1_555 yes
F(23) B(6) F(24) 100.58(2) 4_656 1_555 4_656 yes
F(24) B(6) F(24) 127.43(1) 1_555 1_555 4_656 yes

loop_
_geom_bond_atom_site_label_1
_geom_bond_atom_site_label_2
_geom_bond_distance
_geom_bond_site_symmetry_1
_geom_bond_site_symmetry_2
_geom_bond_publ_flag
S(1) C(1) 1.746(9) 1_555 1_555 yes
S(1) C(12) 1.751(9) 1_555 1_555 yes
S(1) C(13) 1.758(9) 1_555 1_555 yes
S(1) C(24) 1.761(9) 1_555 1_555 yes
S(2) C(25) 1.744(8) 1_555 1_555 yes
S(2) C(25) 1.744(8) 1_555 4_555 yes
S(2) C(31) 1.761(8) 1_555 1_555 yes
S(2) C(31) 1.761(8) 1_555 4_555 yes
F(1) B(1) 1.301(7) 1_555 1_555 yes
F(1) B(2) 1.812(7) 1_555 1_555 yes
F(2) F(6) 1.65(4) 1_555 1_555 yes
F(2) F(7) 1.07(2) 1_555 1_555 yes
F(2) B(1) 1.36(1) 1_555 1_555 yes
F(2) B(2) 1.37(1) 1_555 1_555 yes
F(3) F(7) 1.65(2) 1_555 1_555 yes
F(3) F(8) 0.64(2) 1_555 1_555 yes
F(3) B(1) 1.34(1) 1_555 1_555 yes
F(3) B(2) 1.22(1) 1_555 1_555 yes
F(4) F(6) 0.84(4) 1_555 1_555 yes
F(4) B(1) 1.43(1) 1_555 1_555 yes
F(4) B(2) 1.33(1) 1_555 1_555 yes
F(5) F(6) 1.76(4) 1_555 1_555 yes
F(5) B(2) 1.42(2) 1_555 1_555 yes
F(6) B(1) 1.34(3) 1_555 1_555 yes
F(6) B(2) 1.23(3) 1_555 1_555 yes
F(7) B(1) 1.40(2) 1_555 1_555 yes
F(7) B(2) 1.46(2) 1_555 1_555 yes
F(8) B(1) 1.52(2) 1_555 1_555 yes
F(8) B(2) 1.42(2) 1_555 1_555 yes
F(9) B(3) 1.32(2) 1_555 1_555 yes
F(9) B(4) 1.78(2) 1_555 1_555 yes
F(10) F(14) 0.61(2) 1_555 1_555 yes
F(10) B(3) 1.56(2) 1_555 1_555 yes
F(10) B(4) 1.42(2) 1_555 1_555 yes
F(11) F(13) 1.49(3) 1_555 1_555 yes
F(11) F(16) 0.82(2) 1_555 1_555 yes
F(11) B(3) 1.53(2) 1_555 1_555 yes
F(11) B(4) 1.26(2) 1_555 1_555 yes
F(12) F(13) 1.59(3) 1_555 1_555 yes
F(12) F(15) 0.74(2) 1_555 1_555 yes
F(12) B(3) 1.53(2) 1_555 1_555 yes
F(12) B(4) 1.28(2) 1_555 1_555 yes
F(13) B(4) 1.53(3) 1_555 1_555 yes
F(14) B(3) 1.339(10) 1_555 1_555 yes
F(14) B(4) 1.406(10) 1_555 1_555 yes
F(15) B(3) 1.33(2) 1_555 1_555 yes
F(15) B(4) 1.33(2) 1_555 1_555 yes
F(16) B(3) 1.33(1) 1_555 1_555 yes
F(16) B(4) 1.33(1) 1_555 1_555 yes
F(17) F(18) 1.31(3) 1_555 1_555 yes
F(17) F(20) 1.78(2) 1_555 1_555 yes
F(17) B(5) 1.43(1) 1_555 1_555 yes
F(18) F(20) 0.97(3) 1_555 5_656 yes
F(18) B(5) 1.15(3) 1_555 1_555 yes
F(19) B(5) 1.54(1) 1_555 1_555 yes
F(20) B(5) 1.41(2) 1_555 1_555 yes
F(21) B(6) 1.41(1) 1_555 1_555 yes
F(22) F(23) 1.63(1) 1_555 1_555 yes
F(22) F(24) 1.02(1) 1_555 1_555 yes
F(22) B(6) 1.33(1) 1_555 1_555 yes
F(23) F(24) 1.067 1_555 4_656 yes
F(23) B(6) 1.4615(3) 1_555 1_555 yes
F(24) B(6) 1.3999(3) 1_555 1_555 yes
O(1) O(2) 1.29(5) 1_555 1_555 yes
O(1) O(3) 0.39(4) 1_555 1_555 yes
O(2) O(3) 0.97(4) 1_555 1_555 yes
O(2) O(4) 1.22(5) 1_555 1_555 yes
C(1) C(2) 1.37(1) 1_555 1_555 yes
C(1) C(6) 1.39(1) 1_555 1_555 yes
C(2) C(3) 1.38(2) 1_555 1_555 yes
C(3) C(4) 1.38(2) 1_555 1_555 yes
C(4) C(5) 1.39(2) 1_555 1_555 yes
C(5) C(6) 1.38(1) 1_555 1_555 yes
C(6) C(7) 1.46(1) 1_555 1_555 yes
C(7) C(8) 1.39(1) 1_555 1_555 yes
C(7) C(12) 1.39(1) 1_555 1_555 yes
C(8) C(9) 1.38(1) 1_555 1_555 yes
C(9) C(10) 1.36(2) 1_555 1_555 yes
C(10) C(11) 1.39(1) 1_555 1_555 yes
C(11) C(12) 1.38(1) 1_555 1_555 yes
C(13) C(14) 1.37(1) 1_555 1_555 yes
C(13) C(18) 1.39(1) 1_555 1_555 yes
C(14) C(15) 1.38(1) 1_555 1_555 yes
C(15) C(16) 1.36(2) 1_555 1_555 yes
C(16) C(17) 1.38(2) 1_555 1_555 yes
C(17) C(18) 1.40(1) 1_555 1_555 yes
C(18) C(19) 1.45(1) 1_555 1_555 yes
C(19) C(20) 1.40(1) 1_555 1_555 yes
C(19) C(24) 1.39(1) 1_555 1_555 yes
C(20) C(21) 1.38(1) 1_555 1_555 yes
C(21) C(22) 1.37(1) 1_555 1_555 yes
C(22) C(23) 1.37(1) 1_555 1_555 yes
C(23) C(24) 1.36(1) 1_555 1_555 yes
C(25) C(26) 1.38(1) 1_555 1_555 yes
C(25) C(30) 1.39(1) 1_555 1_555 yes
C(26) C(27) 1.39(1) 1_555 1_555 yes
C(27) C(28) 1.39(1) 1_555 1_555 yes
C(28) C(29) 1.38(1) 1_555 1_555 yes
C(29) C(30) 1.38(1) 1_555 1_555 yes
C(30) C(30) 1.45(2) 1_555 4_555 yes
C(31) C(32) 1.35(1) 1_555 1_555 yes
C(31) C(36) 1.39(1) 1_555 1_555 yes
C(32) C(33) 1.37(1) 1_555 1_555 yes
C(33) C(34) 1.36(1) 1_555 1_555 yes
C(34) C(35) 1.40(1) 1_555 1_555 yes
C(35) C(36) 1.39(1) 1_555 1_555 yes
C(36) C(36) 1.46(2) 1_555 4_555 yes
B(1) B(2) 0.5165(1) 1_555 1_555 yes
B(3) B(4) 0.4778(1) 1_555 1_555 yes

loop_
_geom_contact_atom_site_label_1
_geom_contact_atom_site_label_2
_geom_contact_distance
_geom_contact_site_symmetry_1
_geom_contact_site_symmetry_2
F(1) C(35) 3.12(1) 1_555 4_555
F(1) C(23) 3.21(1) 1_555 1_555
F(1) C(36) 3.25(1) 1_555 4_555
F(1) C(35) 3.33(1) 1_555 1_555
F(1) F(21) 3.34(1) 1_555 3_456
F(1) C(16) 3.34(1) 1_555 2_555
F(1) C(36) 3.35(1) 1_555 1_555
F(1) C(28) 3.38(1) 1_555 6_555
F(2) O(3) 3.00(1) 1_555 4_655
F(2) O(2) 3.15(3) 1_555 4_655
F(2) O(1) 3.24(4) 1_555 4_655
F(2) O(4) 3.35(3) 1_555 4_655
F(2) C(36) 3.44(2) 1_555 4_555
F(2) C(35) 3.50(2) 1_555 4_555
F(2) C(17) 3.60(2) 1_555 2_555
F(3) C(29) 3.26(1) 1_555 6_555
F(3) C(28) 3.28(2) 1_555 6_555
F(3) C(4) 3.32(2) 1_555 4_655
F(3) C(6) 3.41(2) 1_555 1_555
F(3) C(5) 3.49(2) 1_555 1_555
F(3) C(1) 3.59(2) 1_555 1_555
F(4) C(7) 3.09(1) 1_555 1_555
F(4) C(36) 3.27(1) 1_555 1_555
F(4) C(12) 3.35(1) 1_555 1_555
F(4) C(26) 3.41(1) 1_555 4_555
F(4) C(23) 3.41(1) 1_555 1_555
F(4) C(6) 3.42(1) 1_555 1_555
F(4) C(8) 3.43(1) 1_555 1_555
F(4) C(31) 3.50(2) 1_555 1_555
F(4) C(35) 3.55(2) 1_555 1_555
F(4) C(36) 3.60(2) 1_555 4_555
F(5) O(3) 3.17(2) 1_555 4_655
F(5) O(1) 3.20(4) 1_555 4_655
F(5) C(5) 3.23(2) 1_555 1_555
F(5) C(26) 3.26(2) 1_555 4_555
F(5) C(6) 3.35(2) 1_555 1_555
F(5) C(4) 3.36(2) 1_555 4_655
F(5) C(7) 3.49(2) 1_555 1_555
F(5) F(23) 3.50(2) 1_555 5_656
F(5) C(8) 3.55(2) 1_555 1_555
F(6) C(26) 2.95(3) 1_555 4_555
F(6) C(36) 3.14(4) 1_555 1_555
F(6) C(36) 3.15(4) 1_555 4_555
F(6) C(31) 3.39(4) 1_555 1_555
F(6) C(31) 3.44(4) 1_555 4_555
F(7) C(17) 3.11(2) 1_555 2_555
F(7) C(16) 3.19(2) 1_555 2_555
F(7) C(4) 3.25(2) 1_555 4_655
F(7) O(3) 3.42(2) 1_555 4_655
F(7) C(3) 3.44(3) 1_555 4_655
F(7) O(2) 3.57(4) 1_555 4_655
F(8) C(6) 2.96(2) 1_555 1_555
F(8) C(1) 3.03(2) 1_555 1_555
F(8) C(5) 3.25(2) 1_555 1_555
F(8) C(23) 3.26(2) 1_555 1_555
F(8) C(28) 3.31(2) 1_555 6_555
F(8) C(29) 3.33(2) 1_555 6_555
F(8) C(2) 3.43(2) 1_555 1_555
F(8) C(4) 3.54(2) 1_555 1_555
F(8) C(7) 3.54(2) 1_555 1_555
F(9) C(2) 3.20(2) 1_555 2_655
F(9) C(10) 3.57(2) 1_555 8_655
F(10) C(32) 3.04(2) 1_555 8_655
F(10) C(11) 3.09(2) 1_555 4_655
F(10) C(33) 3.46(2) 1_555 8_655
F(10) C(10) 3.55(2) 1_555 4_655
F(11) C(18) 3.03(2) 1_555 4_655
F(11) C(19) 3.20(2) 1_555 4_655
F(11) C(17) 3.30(2) 1_555 4_655
F(11) C(2) 3.48(2) 1_555 2_655
F(11) C(13) 3.58(2) 1_555 4_655
F(12) C(30) 3.11(2) 1_555 8_655
F(12) C(30) 3.17(2) 1_555 5_656
F(12) C(32) 3.47(2) 1_555 8_655
F(12) C(2) 3.48(2) 1_555 2_655
F(12) C(29) 3.51(2) 1_555 8_655
F(12) C(25) 3.53(2) 1_555 8_655
F(14) C(11) 3.25(1) 1_555 4_655
F(14) C(10) 3.28(2) 1_555 8_655
F(14) C(33) 3.33(1) 1_555 4_655
F(14) C(32) 3.33(1) 1_555 8_655
F(14) F(14) 3.48(2) 1_555 5_756
F(15) C(2) 3.29(2) 1_555 2_655
F(15) C(30) 3.32(2) 1_555 5_656
F(15) C(30) 3.55(2) 1_555 8_655
F(15) C(10) 3.57(2) 1_555 8_655
F(15) C(29) 3.60(2) 1_555 5_656
F(16) C(19) 3.19(2) 1_555 4_655
F(16) C(18) 3.38(2) 1_555 4_655
F(16) C(2) 3.43(2) 1_555 2_655
F(16) C(20) 3.48(2) 1_555 4_655
F(16) C(11) 3.60(2) 1_555 4_655
F(17) C(6) 3.18(2) 1_555 4_655
F(17) C(1) 3.28(2) 1_555 4_655
F(17) C(14) 3.34(2) 1_555 4_655
F(17) C(20) 3.35(2) 1_555 2_555
F(17) C(21) 3.41(2) 1_555 2_555
F(17) C(5) 3.44(2) 1_555 4_655
F(18) C(7) 2.97(3) 1_555 4_655
F(18) C(6) 3.03(3) 1_555 4_655
F(18) C(14) 3.08(3) 1_555 4_655
F(18) C(12) 3.28(3) 1_555 4_655
F(18) C(1) 3.35(3) 1_555 4_655
F(18) C(8) 3.52(3) 1_555 4_655
F(19) C(5) 3.23(2) 1_555 8_555
F(19) C(14) 3.30(2) 1_555 4_655
F(19) C(6) 3.31(1) 1_555 8_555
F(19) C(7) 3.37(2) 1_555 8_555
F(19) C(8) 3.38(2) 1_555 8_555
F(19) C(21) 3.39(2) 1_555 2_555
F(19) O(1) 3.42(4) 1_555 8_555
F(19) F(22) 3.51(2) 1_555 1_555
F(19) O(3) 3.59(1) 1_555 8_555
F(20) C(7) 3.11(2) 1_555 8_555
F(20) O(2) 3.18(4) 1_555 4_655
F(20) C(12) 3.33(2) 1_555 8_555
F(20) C(8) 3.34(2) 1_555 8_555
F(20) O(3) 3.37(2) 1_555 4_655
F(20) O(1) 3.38(4) 1_555 4_655
F(20) O(4) 3.40(3) 1_555 4_655
F(20) C(14) 3.45(2) 1_555 8_555
F(20) C(6) 3.57(2) 1_555 8_555
F(21) C(15) 3.28(1) 1_555 4_655
F(21) C(27) 3.54(1) 1_555 8_655
F(21) C(22) 3.56(2) 1_555 3_556
F(21) C(16) 3.57(2) 1_555 4_655
F(22) C(22) 3.40(1) 1_555 2_555
F(22) C(5) 3.57(1) 1_555 8_555
F(23) C(27) 3.25(1) 1_555 8_655
F(23) O(1) 3.35(4) 1_555 8_555
F(24) C(27) 3.13(1) 1_555 5_556
F(24) C(8) 3.46(1) 1_555 8_555
F(24) C(22) 3.578(10) 1_555 2_555
O(4) C(10) 3.30(3) 1_555 5_655
O(4) C(33) 3.40(3) 1_555 1_655
O(4) C(17) 3.44(3) 1_555 3_555
O(4) C(20) 3.47(3) 1_555 3_555
C(2) B(3) 3.57(1) 1_555 2_654
C(9) C(21) 3.56(2) 1_555 7_545
C(9) C(26) 3.58(2) 1_555 4_555
C(10) C(32) 3.51(1) 1_555 1_555
C(11) C(33) 3.51(1) 1_555 1_555
C(16) C(34) 3.53(1) 1_555 3_555
